data_4330308
loop_
_publ_author_name
'Endrit Shurdha'
'Saul H. Lapidus'
'Peter W. Stephens'
'Curtis E. Moore'
'Arnold L. Rheingold'
'Joel S. Miller'

_publ_contact_author_address
; 
Department of Chemistry
University of Utah
Salt Lake City
UT 84112-0850
USA 
;
_publ_contact_author_email JSMILLER@chem.utah.edu
_publ_contact_author_name 'Joel S. Miller'
_publ_section_title
;
 Extended Network Thiocyanate- and Tetracyanoethanide-Based First-Row
 Transition Metal Complexes
;
_journal_name_full 'Inorganic Chemistry'
_journal_page_first 9655
_journal_page_last 9665
_journal_paper_doi 10.1021/ic300804y
_journal_volume 51
_journal_year 2012
_chemical_formula_moiety 'C18 H12 Co N8 O2'
_chemical_formula_sum 'C18 H12 Co N8 O2'
_chemical_formula_weight 431.29
_chemical_name_systematic
;
?
;
_space_group_IT_number 14
_symmetry_cell_setting monoclinic
_symmetry_Int_Tables_number 14
_symmetry_space_group_name_Hall '-P 2ybc'
_symmetry_space_group_name_H-M 'P 1 21/c 1'
_cell_angle_alpha 90
_cell_angle_beta 100.558(3)
_cell_angle_gamma 90
_cell_formula_units_Z 2
_cell_length_a 7.9191(2)
_cell_length_b 11.3882(3)
_cell_length_c 11.4825(3)
_cell_measurement_temperature 295
_cell_volume 1018.01(5)
_computing_cell_refinement TOPAS-Academic
_computing_data_collection SPEC
_computing_data_reduction TOPAS-Academic
_computing_structure_refinement TOPAS-Academic
_computing_structure_solution TOPAS-Academic
_diffrn_ambient_temperature 295
_diffrn_detector 'NaI scintillation counter'
_diffrn_measurement_device_type 'Huber diffractometer'
_diffrn_radiation_monochromator 'Si(111) channel cut'
_diffrn_radiation_type synchrotron
_diffrn_radiation_wavelength 0.7
_diffrn_source synchrotron
_pd_block_diffractogram_id ES-3-87
_pd_char_colour tan
_pd_instr_location
;
X16C, National Synchrotron Light Source, Brookhaven National Laboratory
;
_pd_meas_2theta_range_inc 0.005
_pd_meas_2theta_range_max 38.0
_pd_meas_2theta_range_min 4.0
_pd_meas_number_of_points 6801
_pd_meas_scan_method step
_pd_proc_2theta_range_inc 0.005
_pd_proc_2theta_range_max 38.0
_pd_proc_2theta_range_min 4.0
_pd_proc_ls_background_function
;
1 Pearson-Voight peaks and Chebyshev polynomial with 8 coefficients
;
_pd_proc_ls_pref_orient_corr
;
none
;
_pd_proc_ls_profile_function
;
Simple_Axial_model function with Rp=9999,Rs=330 in TOPAS-Academic
;
_pd_proc_ls_prof_R_factor 0.03604
_pd_proc_ls_prof_wR_expected 0.02848
_pd_proc_ls_prof_wR_factor 0.04559
_pd_proc_wavelength 0.7
_pd_spec_mounting
;
capillary
;
_pd_spec_mount_mode transmission
_pd_spec_shape cylinder
_refine_ls_goodness_of_fit_all 1.600
_refine_ls_number_parameters 58
_refine_ls_weighting_details 1/(sigma*sigma)
_refine_ls_weighting_scheme sigma
_cod_data_source_file ic300804y_si_002_6.cif
_cod_data_source_block ES-3-87
_cod_original_cell_volume 1018.00(5)
_cod_original_sg_symbol_H-M 'P 21/c'
_cod_database_code 4330308
_cod_database_fobs_code 4330308

loop_
_symmetry_equiv_pos_site_id
_symmetry_equiv_pos_as_xyz
1 x,y,z
2 -x,1/2+y,1/2-z
3 -x,-y,-z
4 x,1/2-y,1/2+z

loop_
_atom_site_label
_atom_site_type_symbol
_atom_site_thermal_displace_type
_atom_site_fract_x
_atom_site_fract_y
_atom_site_fract_z
_atom_site_occupancy
_atom_site_U_iso_or_equiv
Co1 Co Uiso 0.00000 0.50000 0.50000 1.000 0.0127(5)
O1 O Uiso 0.2528(5) 0.4430(6) 0.5362(4) 1.000 0.0315(11)
N1 N Uiso 0.0214(7) 0.5618(5) 0.3438(4) 1.000 0.0315(11)
N2 N Uiso -0.0687(10) 0.3299(4) 0.4324(5) 1.000 0.0315(11)
N3 N Uiso 0.2167(8) 0.3363(5) 0.1690(4) 1.000 0.0315(11)
N4 N Uiso 0.2901(6) 0.5938(5) -0.0893(4) 1.000 0.0315(11)
C1 C Uiso 0.0892(6) 0.5130(3) 0.0439(3) 1.000 0.0315(11)
C2 C Uiso 0.0647(3) 0.6145(3) 0.1337(2) 1.000 0.0315(11)
C3 C Uiso 0.0408(4) 0.5863(3) 0.2494(3) 1.000 0.0315(11)
C4 C Uiso -0.0667(6) 0.2332(3) 0.4019(3) 1.000 0.0315(11)
C5 C Uiso 0.1593(5) 0.4155(4) 0.1120(4) 1.000 0.0315(11)
C6 C Uiso 0.1996(5) 0.5568(4) -0.0297(3) 1.000 0.0315(11)
C13 C Uiso 0.3887(6) 0.3901(3) 0.5646(3) 1.000 0.0315(11)
C14 C Uiso 0.4870(11) 0.4029(8) 0.6818(4) 1.000 0.0315(11)
C15 C Uiso 0.4495(12) 0.3154(4) 0.4806(7) 1.000 0.0315(11)
H14A H Uiso 0.563 0.344 0.6960 1.000 0.0315(11)
H14B H Uiso 0.4154 0.401 0.7342 1.000 0.0315(11)
H14C H Uiso 0.543 0.472 0.6869 1.000 0.0315(11)
H15A H Uiso 0.391 0.331 0.4076 1.000 0.0315(11)
H15B H Uiso 0.433 0.2400 0.499 1.000 0.0315(11)
H15C H Uiso 0.562 0.329 0.484 1.000 0.0315(11)

loop_
_geom_angle_atom_site_label_1
_geom_angle_atom_site_label_2
_geom_angle_atom_site_label_3
_geom_angle
_geom_angle_site_symmetry_1
_geom_angle_site_symmetry_3
_geom_angle_publ_flag
O1 Co1 N1 93.1(2) . . yes
O1 Co1 N2 87.8(3) . . yes
O1 Co1 O1 180.00 . 3_566 yes
O1 Co1 N1 86.9(2) . 3_566 yes
O1 Co1 N2 92.2(3) . 3_566 yes
N1 Co1 N2 93.0(2) . . yes
O1 Co1 N1 86.9(2) 3_566 . yes
N1 Co1 N1 180.00 . 3_566 yes
N1 Co1 N2 87.0(2) . 3_566 yes
O1 Co1 N2 92.3(3) 3_566 . yes
N1 Co1 N2 87.0(2) 3_566 . yes
N2 Co1 N2 180.00 . 3_566 yes
O1 Co1 N1 93.1(2) 3_566 3_566 yes
O1 Co1 N2 87.7(3) 3_566 3_566 yes
N1 Co1 N2 93.0(2) 3_566 3_566 yes
Co1 O1 C13 167.7(5) . . yes
Co1 N1 C3 172.6(5) . . yes
Co1 N2 C4 164.6(6) . . yes
C2 C1 C5 107.2(3) . . no
C2 C1 C6 107.1(3) . . no
C1 C1 C2 110.2(3) 3_565 . no
C5 C1 C6 112.7(4) . . no
C1 C1 C5 114.5(3) 3_565 . no
C1 C1 C6 105.0(3) 3_565 . no
C1 C2 C3 120.0(3) . . no
C1 C2 C4 120.0(2) . 2_555 no
C3 C2 C4 120.0(3) . 2_555 no
N1 C3 C2 179.2(4) . . yes
N2 C4 C2 179.2(5) . 2_545 yes
N3 C5 C1 179.2(5) . . yes
N4 C6 C1 179.3(5) . . yes
O1 C13 C14 120.0(5) . . yes
O1 C13 C15 120.0(5) . . yes
C14 C13 C15 120.0(6) . . no
C13 C14 H14A 109.0 . . no
C13 C14 H14B 109.0 . . no
C13 C14 H14C 109.1 . . no
H14A C14 H14B 110 . . no
H14A C14 H14C 110 . . no
H14B C14 H14C 110 . . no
C13 C15 H15A 109 . . no
C13 C15 H15B 109 . . no
C13 C15 H15C 109 . . no
H15A C15 H15B 110 . . no
H15A C15 H15C 110 . . no
H15B C15 H15C 110 . . no

loop_
_geom_bond_atom_site_label_1
_geom_bond_atom_site_label_2
_geom_bond_distance
_geom_bond_site_symmetry_2
_geom_bond_publ_flag
Co1 O1 2.073(4) . yes
Co1 N1 1.963(5) . yes
Co1 N2 2.120(5) . yes
Co1 O1 2.073(4) 3_566 yes
Co1 N1 1.963(5) 3_566 yes
Co1 N2 2.120(5) 3_566 yes
O1 C13 1.224(7) . yes
N1 C3 1.157(6) . yes
N2 C4 1.157(6) . yes
N3 C5 1.157(7) . yes
N4 C6 1.157(6) . yes
C1 C2 1.584(5) . no
C1 C5 1.412(6) . no
C1 C6 1.414(6) . no
C1 C1 1.606(6) 3_565 no
C2 C3 1.413(4) . no
C2 C4 1.413(5) 2_555 no
C13 C14 1.433(6) . no
C13 C15 1.434(8) . no
C14 H14A 0.90 . no
C14 H14B 0.899 . no
C14 H14C 0.90 . no
C15 H15A 0.90 . no
C15 H15B 0.90 . no
C15 H15C 0.90 . no

loop_
_geom_torsion_atom_site_label_1
_geom_torsion_atom_site_label_2
_geom_torsion_atom_site_label_3
_geom_torsion_atom_site_label_4
_geom_torsion
_geom_torsion_site_symmetry_1
_geom_torsion_site_symmetry_3
_geom_torsion_site_symmetry_4
_geom_torsion_publ_flag
C5 C1 C2 C3 -26.5(5) . . . no
C5 C1 C2 C4 153.5(4) . . 2_555 no
C6 C1 C2 C3 -147.7(3) . . . no
C6 C1 C2 C4 32.4(5) . . 2_555 no
C1 C1 C2 C3 98.7(3) 3_565 . . no
C1 C1 C2 C4 -81.3(4) 3_565 . 2_555 no
C2 C1 C1 C2 180.0(3) . 3_565 3_565 no
C2 C1 C1 C5 59.1(4) . 3_565 3_565 no
C2 C1 C1 C6 -64.9(4) . 3_565 3_565 no
C5 C1 C1 C2 -59.1(4) . 3_565 3_565 no
C5 C1 C1 C5 180.0(4) . 3_565 3_565 no
C5 C1 C1 C6 56.0(4) . 3_565 3_565 no
C6 C1 C1 C2 65.0(4) . 3_565 3_565 no
C6 C1 C1 C5 -55.9(4) . 3_565 3_565 no
C6 C1 C1 C6 -180.0(3) . 3_565 3_565 no
